data_2214949
loop_
_publ_author_name
'Bai, Zheng-Chen'
'Jing, Zuo-Liang'

_publ_section_title
;
 (<i>E</i>)-<i>N</i>'-(2,4-Dichlorobenzylidene)thiophene-2-carbohydrazide
;
_journal_coeditor_code AT2371
_journal_issue 9
_journal_name_full 'Acta Crystallographica Section E'
_journal_page_first o3821
_journal_page_last o3821
_journal_paper_doi 10.1107/S1600536807039694
_journal_volume 63
_journal_year 2007
_chemical_formula_iupac 'C12 H8 Cl2 N2 O S'
_chemical_formula_moiety 'C12 H8 Cl2 N2 O S'
_chemical_formula_sum 'C12 H8 Cl2 N2 O S'
_chemical_formula_weight 299.16
_chemical_name_systematic
;
(<i>E</i>)-<i>N</i>'-(2,4-Dichlorobenzylidene)thiophene-2-carbohydrazide
;
_space_group_IT_number 14
_symmetry_cell_setting monoclinic
_symmetry_space_group_name_Hall '-P 2yn'
_symmetry_space_group_name_H-M 'P 1 21/n 1'
_atom_sites_solution_hydrogens geom
_atom_sites_solution_primary direct
_atom_sites_solution_secondary difmap
_audit_creation_method SHELXL-97
_cell_angle_alpha 90.00
_cell_angle_beta 96.10(3)
_cell_angle_gamma 90.00
_cell_formula_units_Z 4
_cell_length_a 5.6320(11)
_cell_length_b 16.664(3)
_cell_length_c 13.077(3)
_cell_measurement_reflns_used 2966
_cell_measurement_temperature 113(2)
_cell_measurement_theta_max 27.968
_cell_measurement_theta_min 1.897
_cell_volume 1220.3(4)
_computing_cell_refinement 'CrystalClear (Rigaku/MSC, 2005)'
_computing_data_collection 'CrystalClear (Rigaku/MSC, 2005)'
_computing_data_reduction 'CrystalClear (Rigaku/MSC, 2005)'
_computing_molecular_graphics 'CrystalStructure (Rigaku/MSC, 2005)'
_computing_publication_material 'CrystalStructure (Rigaku/MSC, 2005)'
_computing_structure_refinement 'SHELXL97 (Sheldrick, 1997)'
_computing_structure_solution 'SHELXS97 (Sheldrick, 1997)'
_diffrn_ambient_temperature 113(2)
_diffrn_detector_area_resol_mean 7.31
_diffrn_measured_fraction_theta_full 0.995
_diffrn_measured_fraction_theta_max 0.995
_diffrn_measurement_device_type 'Rigaku Saturn'
_diffrn_measurement_method \w
_diffrn_radiation_monochromator confocal
_diffrn_radiation_source 'rotating anode'
_diffrn_radiation_type MoK\a
_diffrn_radiation_wavelength 0.71073
_diffrn_reflns_av_R_equivalents 0.0636
_diffrn_reflns_av_sigmaI/netI 0.0612
_diffrn_reflns_limit_h_max 6
_diffrn_reflns_limit_h_min -7
_diffrn_reflns_limit_k_max 21
_diffrn_reflns_limit_k_min -21
_diffrn_reflns_limit_l_max 17
_diffrn_reflns_limit_l_min -15
_diffrn_reflns_number 9849
_diffrn_reflns_theta_full 27.92
_diffrn_reflns_theta_max 27.92
_diffrn_reflns_theta_min 1.99
_diffrn_standards_decay_% 0
_diffrn_standards_interval_count 0
_diffrn_standards_interval_time 0
_diffrn_standards_number 0
_exptl_absorpt_coefficient_mu 0.689
_exptl_absorpt_correction_T_max 0.9730
_exptl_absorpt_correction_T_min 0.9343
_exptl_absorpt_correction_type multi-scan
_exptl_absorpt_process_details '(CrystalClear, Rigaku/MSC, 2005)'
_exptl_crystal_colour yellow
_exptl_crystal_density_diffrn 1.628
_exptl_crystal_density_method 'not measured'
_exptl_crystal_description block
_exptl_crystal_F_000 608
_exptl_crystal_size_max 0.10
_exptl_crystal_size_mid 0.06
_exptl_crystal_size_min 0.04
_refine_diff_density_max 0.315
_refine_diff_density_min -0.361
_refine_ls_extinction_method none
_refine_ls_goodness_of_fit_ref 1.104
_refine_ls_hydrogen_treatment mixed
_refine_ls_matrix_type full
_refine_ls_number_parameters 167
_refine_ls_number_reflns 2911
_refine_ls_number_restraints 0
_refine_ls_restrained_S_all 1.104
_refine_ls_R_factor_all 0.0678
_refine_ls_R_factor_gt 0.0499
_refine_ls_shift/su_max 0.001
_refine_ls_shift/su_mean 0.000
_refine_ls_structure_factor_coef Fsqd
_refine_ls_weighting_details 'calc w=1/[\s^2^(Fo^2^)+(0.0332P)^2^+0.3458P] where P=(Fo^2^+2Fc^2^)/3'
_refine_ls_weighting_scheme calc
_refine_ls_wR_factor_gt 0.0895
_refine_ls_wR_factor_ref 0.0968
_reflns_number_gt 2370
_reflns_number_total 2911
_reflns_threshold_expression I>2\s(I)
_cod_data_source_file at2371.cif
_cod_data_source_block I
_cod_original_sg_symbol_H-M 'P 21/n'
_cod_database_code 2214949
_cod_database_fobs_code 2214949

loop_
_symmetry_equiv_pos_as_xyz
'x, y, z'
'-x+1/2, y+1/2, -z+1/2'
'-x, -y, -z'
'x-1/2, -y-1/2, z-1/2'

loop_
_atom_site_type_symbol
_atom_site_label
_atom_site_fract_x
_atom_site_fract_y
_atom_site_fract_z
_atom_site_U_iso_or_equiv
_atom_site_adp_type
_atom_site_calc_flag
_atom_site_refinement_flags
_atom_site_occupancy
Cl Cl1 1.20133(11) 0.60285(4) 0.68221(5) 0.02104(16) Uani d . 1
Cl Cl2 0.84737(12) 0.82985(4) 0.42176(4) 0.02250(17) Uani d . 1
S S1 0.16921(11) 0.87926(4) 0.83555(5) 0.02168(17) Uani d . 1
O O1 -0.1664(3) 1.00868(11) 0.60854(13) 0.0212(4) Uani d . 1
N N1 0.3309(4) 0.88243(13) 0.63613(15) 0.0168(5) Uani d . 1
N N2 0.1711(4) 0.94002(14) 0.59904(16) 0.0187(5) Uani d . 1
H H2 0.164(5) 0.956(2) 0.535(2) 0.042(9) Uiso d . 1
C C1 0.6565(4) 0.75502(16) 0.69296(18) 0.0186(5) Uani d . 1
H H1 0.5405 0.7671 0.7384 0.022 Uiso calc R 1
C C2 0.8196(4) 0.69461(16) 0.71835(18) 0.0189(6) Uani d . 1
H H2A 0.8139 0.6645 0.7797 0.023 Uiso calc R 1
C C3 0.9920(4) 0.67847(16) 0.65305(18) 0.0166(5) Uani d . 1
C C4 1.0012(4) 0.72071(16) 0.56257(18) 0.0175(5) Uani d . 1
H H4 1.1207 0.7094 0.5185 0.021 Uiso calc R 1
C C5 0.8331(4) 0.77977(16) 0.53762(17) 0.0164(5) Uani d . 1
C C6 0.6578(4) 0.79905(16) 0.60175(18) 0.0167(5) Uani d . 1
C C7 0.4807(4) 0.86188(16) 0.57394(18) 0.0173(5) Uani d . 1
H H7 0.4771 0.8877 0.5090 0.021 Uiso calc R 1
C C8 -0.0114(4) 0.96340(16) 0.65136(18) 0.0173(5) Uani d . 1
C C9 -0.0280(4) 0.93785(15) 0.75774(18) 0.0168(5) Uani d . 1
C C10 -0.2147(4) 0.96278(17) 0.80989(18) 0.0197(6) Uani d . 1
H H10 -0.3423 0.9953 0.7801 0.024 Uiso calc R 1
C C11 -0.1964(5) 0.93495(17) 0.91240(19) 0.0227(6) Uani d . 1
H H11 -0.3099 0.9465 0.9591 0.027 Uiso calc R 1
C C12 0.0027(5) 0.88965(17) 0.9365(2) 0.0238(6) Uani d . 1
H H12 0.0445 0.8664 1.0022 0.029 Uiso calc R 1

loop_
_atom_site_aniso_label
_atom_site_aniso_U_11
_atom_site_aniso_U_22
_atom_site_aniso_U_33
_atom_site_aniso_U_12
_atom_site_aniso_U_13
_atom_site_aniso_U_23
Cl1 0.0206(3) 0.0192(4) 0.0233(3) 0.0029(3) 0.0022(2) 0.0010(3)
Cl2 0.0298(4) 0.0213(4) 0.0172(3) 0.0001(3) 0.0065(3) 0.0026(3)
S1 0.0198(3) 0.0241(4) 0.0212(3) 0.0033(3) 0.0022(3) 0.0060(3)
O1 0.0196(9) 0.0229(11) 0.0212(9) 0.0041(8) 0.0023(7) 0.0066(8)
N1 0.0159(11) 0.0151(12) 0.0193(10) -0.0005(9) 0.0006(8) 0.0006(9)
N2 0.0200(11) 0.0179(12) 0.0183(11) 0.0031(9) 0.0030(9) 0.0025(9)
C1 0.0194(13) 0.0189(14) 0.0178(12) -0.0023(11) 0.0034(10) -0.0004(10)
C2 0.0232(14) 0.0168(14) 0.0166(12) -0.0015(11) 0.0020(10) 0.0017(10)
C3 0.0157(12) 0.0143(14) 0.0194(12) 0.0001(10) 0.0004(10) -0.0030(10)
C4 0.0161(12) 0.0169(14) 0.0198(12) -0.0033(11) 0.0026(10) -0.0027(10)
C5 0.0190(13) 0.0157(14) 0.0144(11) -0.0058(11) 0.0010(10) -0.0006(10)
C6 0.0152(12) 0.0163(14) 0.0186(12) -0.0008(10) 0.0021(10) -0.0029(10)
C7 0.0198(13) 0.0141(13) 0.0176(12) -0.0018(11) 0.0003(10) 0.0038(10)
C8 0.0172(12) 0.0128(13) 0.0218(12) -0.0054(10) 0.0016(10) -0.0001(10)
C9 0.0147(12) 0.0145(14) 0.0208(12) -0.0024(10) 0.0003(10) 0.0010(10)
C10 0.0190(13) 0.0196(15) 0.0201(12) 0.0001(11) 0.0008(10) 0.0008(11)
C11 0.0234(14) 0.0238(16) 0.0215(13) -0.0002(12) 0.0050(11) 0.0014(11)
C12 0.0241(14) 0.0261(16) 0.0212(13) 0.0004(12) 0.0020(11) 0.0057(11)

loop_
_atom_type_symbol
_atom_type_description
_atom_type_scat_dispersion_real
_atom_type_scat_dispersion_imag
_atom_type_scat_source
C C 0.0033 0.0016 'International Tables Vol C Tables 4.2.6.8 and 6.1.1.4'
H H 0.0000 0.0000 'International Tables Vol C Tables 4.2.6.8 and 6.1.1.4'
N N 0.0061 0.0033 'International Tables Vol C Tables 4.2.6.8 and 6.1.1.4'
O O 0.0106 0.0060 'International Tables Vol C Tables 4.2.6.8 and 6.1.1.4'
Cl Cl 0.1484 0.1585 'International Tables Vol C Tables 4.2.6.8 and 6.1.1.4'
S S 0.1246 0.1234 'International Tables Vol C Tables 4.2.6.8 and 6.1.1.4'

loop_
_geom_angle_atom_site_label_1
_geom_angle_atom_site_label_2
_geom_angle_atom_site_label_3
_geom_angle
C12 S1 C9 91.51(13)
C7 N1 N2 114.6(2)
C8 N2 N1 122.0(2)
C8 N2 H2 116(2)
N1 N2 H2 121(2)
C2 C1 C6 121.6(2)
C2 C1 H1 119.2
C6 C1 H1 119.2
C1 C2 C3 119.1(2)
C1 C2 H2A 120.5
C3 C2 H2A 120.5
C4 C3 C2 121.4(2)
C4 C3 Cl1 118.03(19)
C2 C3 Cl1 120.56(19)
C5 C4 C3 118.6(2)
C5 C4 H4 120.7
C3 C4 H4 120.7
C4 C5 C6 122.1(2)
C4 C5 Cl2 116.99(19)
C6 C5 Cl2 120.9(2)
C5 C6 C1 117.2(2)
C5 C6 C7 121.4(2)
C1 C6 C7 121.4(2)
N1 C7 C6 120.7(2)
N1 C7 H7 119.6
C6 C7 H7 119.6
O1 C8 N2 118.9(2)
O1 C8 C9 119.4(2)
N2 C8 C9 121.7(2)
C10 C9 C8 120.7(2)
C10 C9 S1 110.85(18)
C8 C9 S1 128.38(19)
C9 C10 C11 112.9(2)
C9 C10 H10 123.6
C11 C10 H10 123.6
C12 C11 C10 112.1(2)
C12 C11 H11 123.9
C10 C11 H11 123.9
C11 C12 S1 112.6(2)
C11 C12 H12 123.7
S1 C12 H12 123.7

loop_
_geom_bond_atom_site_label_1
_geom_bond_atom_site_label_2
_geom_bond_distance
Cl1 C3 1.740(3)
Cl2 C5 1.739(2)
S1 C12 1.707(3)
S1 C9 1.727(3)
O1 C8 1.241(3)
N1 C7 1.279(3)
N1 N2 1.369(3)
N2 C8 1.351(3)
N2 H2 0.88(3)
C1 C2 1.379(4)
C1 C6 1.401(3)
C1 H1 0.9500
C2 C3 1.386(3)
C2 H2A 0.9500
C3 C4 1.383(3)
C4 C5 1.381(3)
C4 H4 0.9500
C5 C6 1.399(3)
C6 C7 1.465(4)
C7 H7 0.9500
C8 C9 1.467(3)
C9 C10 1.377(3)
C10 C11 1.412(3)
C10 H10 0.9500
C11 C12 1.361(4)
C11 H11 0.9500
C12 H12 0.9500

loop_
_geom_hbond_atom_site_label_D
_geom_hbond_atom_site_label_H
_geom_hbond_atom_site_label_A
_geom_hbond_site_symmetry_A
_geom_hbond_distance_DH
_geom_hbond_distance_HA
_geom_hbond_distance_DA
_geom_hbond_angle_DHA
_geom_hbond_publ_flag
N2 H2 O1 3_576 0.88(3) 1.96(3) 2.843(3) 177(3) yes

loop_
_geom_torsion_atom_site_label_1
_geom_torsion_atom_site_label_2
_geom_torsion_atom_site_label_3
_geom_torsion_atom_site_label_4
_geom_torsion
C7 N1 N2 C8 174.2(2)
C6 C1 C2 C3 1.5(4)
C1 C2 C3 C4 -1.0(4)
C1 C2 C3 Cl1 179.94(19)
C2 C3 C4 C5 -0.3(4)
Cl1 C3 C4 C5 178.72(18)
C3 C4 C5 C6 1.3(4)
C3 C4 C5 Cl2 -178.62(19)
C4 C5 C6 C1 -0.8(4)
Cl2 C5 C6 C1 179.06(19)
C4 C5 C6 C7 -180.0(2)
Cl2 C5 C6 C7 -0.1(3)
C2 C1 C6 C5 -0.6(4)
C2 C1 C6 C7 178.5(2)
N2 N1 C7 C6 -178.0(2)
C5 C6 C7 N1 -175.6(2)
C1 C6 C7 N1 5.4(4)
N1 N2 C8 O1 -171.5(2)
N1 N2 C8 C9 9.6(4)
O1 C8 C9 C10 0.8(4)
N2 C8 C9 C10 179.6(2)
O1 C8 C9 S1 -177.0(2)
N2 C8 C9 S1 1.9(4)
C12 S1 C9 C10 -0.6(2)
C12 S1 C9 C8 177.3(2)
C8 C9 C10 C11 -177.7(2)
S1 C9 C10 C11 0.4(3)
C9 C10 C11 C12 0.1(4)
C10 C11 C12 S1 -0.5(3)
C9 S1 C12 C11 0.7(2)

loop_
_cod_related_entry_id
_cod_related_entry_database
_cod_related_entry_code
1 ChemSpider 5263533
